data_7109774
loop_
_publ_author_name
'Haobing Wang'
'Haiyan Ma'

_publ_section_title
;
 Highly diastereoselective synthesis of chiral aminophenolate zinc
 complexes and isoselective polymerization of rac-lactide
;
_journal_name_full Chem.Commun.
_journal_page_first 8686
_journal_paper_doi 10.1039/c3cc44980g
_journal_volume 49
_journal_year 2013
_chemical_absolute_configuration ad
_chemical_formula_sum 'C49 H65 N3 O Si2 Zn'
_chemical_formula_weight 833.59
_chemical_name_systematic
; 
? 
;
_space_group_IT_number 76
_symmetry_cell_setting tetragonal
_symmetry_space_group_name_Hall 'P 4w'
_symmetry_space_group_name_H-M 'P 41'
_atom_sites_solution_hydrogens geom
_atom_sites_solution_primary direct
_atom_sites_solution_secondary difmap
_audit_creation_method SHELXL-97
_cell_angle_alpha 90.00
_cell_angle_beta 90.00
_cell_angle_gamma 90.00
_cell_formula_units_Z 4
_cell_length_a 19.5766(7)
_cell_length_b 19.5766(7)
_cell_length_c 13.6033(7)
_cell_measurement_reflns_used 4886
_cell_measurement_temperature 293(2)
_cell_measurement_theta_max 37.746
_cell_measurement_theta_min 4.653
_cell_volume 5213.4(4)
_computing_cell_refinement 'Bruker SMART'
_computing_data_collection 'Bruker SMART'
_computing_data_reduction 'Bruker SHELXTL'
_computing_molecular_graphics 'Bruker SHELXTL'
_computing_publication_material 'Bruker SHELXTL'
_computing_structure_refinement 'SHELXL-97 (Sheldrick, 1997)'
_computing_structure_solution 'SHELXS-97 (Sheldrick, 1990)'
_diffrn_ambient_temperature 293(2)
_diffrn_measured_fraction_theta_full 0.999
_diffrn_measured_fraction_theta_max 0.999
_diffrn_measurement_device_type 'CCD area detector'
_diffrn_measurement_method 'phi and omega scans'
_diffrn_radiation_monochromator graphite
_diffrn_radiation_source 'fine-focus sealed tube'
_diffrn_radiation_type MoK\a
_diffrn_radiation_wavelength 0.71073
_diffrn_reflns_av_R_equivalents 0.0000
_diffrn_reflns_av_sigmaI/netI 0.0714
_diffrn_reflns_limit_h_max 17
_diffrn_reflns_limit_h_min -16
_diffrn_reflns_limit_k_max 24
_diffrn_reflns_limit_k_min 0
_diffrn_reflns_limit_l_max 16
_diffrn_reflns_limit_l_min -16
_diffrn_reflns_number 10207
_diffrn_reflns_theta_full 26.00
_diffrn_reflns_theta_max 26.00
_diffrn_reflns_theta_min 1.47
_exptl_absorpt_coefficient_mu 0.551
_exptl_absorpt_correction_T_max 1.00000
_exptl_absorpt_correction_T_min 0.11145
_exptl_absorpt_correction_type empirical
_exptl_absorpt_process_details sadabs
_exptl_crystal_colour colorless
_exptl_crystal_density_diffrn 1.062
_exptl_crystal_density_method 'not measured'
_exptl_crystal_description prismatic
_exptl_crystal_F_000 1784
_exptl_crystal_size_max 0.312
_exptl_crystal_size_mid 0.158
_exptl_crystal_size_min 0.113
_platon_squeeze_details
;
?
;
_refine_diff_density_max 0.405
_refine_diff_density_min -0.183
_refine_diff_density_rms 0.049
_refine_ls_abs_structure_details 'Flack H D (1983), Acta Cryst. A39, 876-881'
_refine_ls_abs_structure_Flack 0.024(11)
_refine_ls_extinction_method none
_refine_ls_goodness_of_fit_ref 0.940
_refine_ls_hydrogen_treatment constr
_refine_ls_matrix_type full
_refine_ls_number_parameters 532
_refine_ls_number_reflns 10207
_refine_ls_number_restraints 54
_refine_ls_restrained_S_all 0.941
_refine_ls_R_factor_all 0.0757
_refine_ls_R_factor_gt 0.0506
_refine_ls_shift/su_max 0.007
_refine_ls_shift/su_mean 0.000
_refine_ls_structure_factor_coef Fsqd
_refine_ls_weighting_details 'calc w=1/[\s^2^(Fo^2^)+(0.0640P)^2^+0.0000P] where P=(Fo^2^+2Fc^2^)/3'
_refine_ls_weighting_scheme calc
_refine_ls_wR_factor_gt 0.1118
_refine_ls_wR_factor_ref 0.1203
_reflns_number_gt 7275
_reflns_number_total 10207
_reflns_threshold_expression >2sigma(I)
_cod_data_source_file c3cc44980g.txt
_cod_data_source_block cd212576
_cod_original_sg_symbol_H-M P4(1)
_cod_database_code 7109774

loop_
_symmetry_equiv_pos_as_xyz
'x, y, z'
'-x, -y, z+1/2'
'-y, x, z+1/4'
'y, -x, z+3/4'

loop_
_atom_site_label
_atom_site_type_symbol
_atom_site_fract_x
_atom_site_fract_y
_atom_site_fract_z
_atom_site_U_iso_or_equiv
_atom_site_adp_type
_atom_site_occupancy
_atom_site_symmetry_multiplicity
_atom_site_calc_flag
_atom_site_refinement_flags
_atom_site_disorder_assembly
_atom_site_disorder_group
Zn1 Zn 0.75268(2) 0.69247(2) 0.15998(3) 0.04810(12) Uani 1 1 d . . .
Si1 Si 0.63370(6) 0.78404(6) 0.10825(10) 0.0630(3) Uani 1 1 d . . .
Si2 Si 0.66358(8) 0.67697(7) -0.04237(11) 0.0815(4) Uani 1 1 d . . .
N1 N 0.74304(15) 0.59525(15) 0.2313(2) 0.0511(8) Uani 1 1 d . . .
N2 N 0.85406(17) 0.65828(16) 0.1288(2) 0.0555(8) Uani 1 1 d . . .
N3 N 0.68223(16) 0.71616(17) 0.0655(2) 0.0569(8) Uani 1 1 d . . .
O1 O 0.76355(12) 0.74809(11) 0.27892(17) 0.0446(6) Uani 1 1 d . . .
C1 C 0.77727(16) 0.72428(17) 0.3678(3) 0.0400(8) Uani 1 1 d . . .
C2 C 0.80831(16) 0.76643(16) 0.4412(3) 0.0410(8) Uani 1 1 d . . .
C3 C 0.82484(18) 0.73620(18) 0.5301(3) 0.0467(8) Uani 1 1 d . . .
H3 H 0.8465 0.7632 0.5769 0.056 Uiso 1 1 calc R . .
C4 C 0.81163(18) 0.66888(19) 0.5546(3) 0.0505(9) Uani 1 1 d . . .
C5 C 0.77840(18) 0.63067(18) 0.4857(3) 0.0503(9) Uani 1 1 d . . .
H5 H 0.7677 0.5856 0.5006 0.060 Uiso 1 1 calc R . .
C6 C 0.75985(17) 0.65622(17) 0.3945(3) 0.0453(8) Uani 1 1 d . . .
C7 C 0.71553(19) 0.61394(18) 0.3307(3) 0.0539(9) Uani 1 1 d . . .
H7A H 0.6728 0.6382 0.3212 0.065 Uiso 1 1 calc R . .
H7B H 0.7051 0.5720 0.3656 0.065 Uiso 1 1 calc R . .
C8 C 0.8127(2) 0.56714(19) 0.2384(3) 0.0591(10) Uani 1 1 d . . .
H8A H 0.8101 0.5180 0.2462 0.071 Uiso 1 1 calc R . .
H8B H 0.8350 0.5858 0.2961 0.071 Uiso 1 1 calc R . .
C9 C 0.8551(2) 0.58356(19) 0.1483(3) 0.0627(10) Uani 1 1 d . . .
H9 H 0.8371 0.5588 0.0913 0.075 Uiso 1 1 calc R . .
C10 C 0.9305(2) 0.5647(2) 0.1648(4) 0.0818(13) Uani 1 1 d . . .
H10A H 0.9522 0.5511 0.1037 0.098 Uiso 1 1 calc R . .
H10B H 0.9350 0.5279 0.2121 0.098 Uiso 1 1 calc R . .
C11 C 0.9620(2) 0.6316(3) 0.2048(5) 0.0897(16) Uani 1 1 d . . .
H11A H 0.9771 0.6256 0.2722 0.108 Uiso 1 1 calc R . .
H11B H 1.0007 0.6454 0.1651 0.108 Uiso 1 1 calc R . .
C12 C 0.90503(19) 0.6852(2) 0.1992(3) 0.0612(10) Uani 1 1 d . . .
H12A H 0.8844 0.6918 0.2634 0.073 Uiso 1 1 calc R . .
H12B H 0.9230 0.7285 0.1765 0.073 Uiso 1 1 calc R . .
C13 C 0.8302(2) 0.6398(2) 0.6535(4) 0.0732(12) Uani 1 1 d . . .
H13A H 0.8113 0.6680 0.7044 0.110 Uiso 1 1 calc R . .
H13B H 0.8790 0.6385 0.6600 0.110 Uiso 1 1 calc R . .
H13C H 0.8123 0.5943 0.6591 0.110 Uiso 1 1 calc R . .
C14 C 0.6944(2) 0.5496(2) 0.1788(3) 0.0699(12) Uani 1 1 d . . .
H14A H 0.6565 0.5771 0.1559 0.084 Uiso 1 1 calc R . .
H14B H 0.7174 0.5315 0.1213 0.084 Uiso 1 1 calc R . .
C15 C 0.6663(2) 0.4911(2) 0.2359(3) 0.0674(11) Uani 1 1 d U . .
C16 C 0.6027(3) 0.4975(3) 0.2824(6) 0.113(2) Uani 1 1 d . . .
H16 H 0.5772 0.5374 0.2759 0.136 Uiso 1 1 calc R . .
C17 C 0.5785(4) 0.4442(4) 0.3375(7) 0.149(3) Uani 1 1 d . . .
H17 H 0.5357 0.4476 0.3667 0.179 Uiso 1 1 calc R . .
C18 C 0.6152(5) 0.3875(4) 0.3503(6) 0.134(3) Uani 1 1 d . . .
H18 H 0.5977 0.3525 0.3891 0.161 Uiso 1 1 calc R . .
C19 C 0.6775(4) 0.3800(2) 0.3078(5) 0.1002(18) Uani 1 1 d . . .
H19 H 0.7033 0.3408 0.3182 0.120 Uiso 1 1 calc R . .
C20 C 0.7010(3) 0.4315(2) 0.2492(4) 0.0772(13) Uani 1 1 d U . .
H20 H 0.7426 0.4257 0.2170 0.093 Uiso 1 1 calc R . .
C21 C 0.8775(3) 0.6740(3) 0.0284(4) 0.0876(16) Uani 1 1 d . B .
H21A H 0.8543 0.6437 -0.0170 0.105 Uiso 1 1 calc R . .
H21B H 0.9260 0.6641 0.0243 0.105 Uiso 1 1 calc R . .
C22 C 0.8663(3) 0.7456(3) -0.0043(4) 0.1032(16) Uani 1 1 d DU . .
H22A H 0.8879 0.7775 0.0405 0.124 Uiso 0.60 1 calc PR A 1
H22B H 0.8179 0.7559 -0.0079 0.124 Uiso 0.60 1 calc PR A 1
H22C H 0.9010 0.7685 0.0315 0.124 Uiso 0.40 1 d PR A 2
H22D H 0.8250 0.7575 0.0315 0.124 Uiso 0.40 1 d PR A 2
C23 C 0.8996(5) 0.7490(4) -0.1073(6) 0.1090(19) Uani 0.75 1 d PDU B 1
H23A H 0.9489 0.7486 -0.1004 0.131 Uiso 0.75 1 calc PR B 1
H23B H 0.8864 0.7091 -0.1450 0.131 Uiso 0.75 1 calc PR B 1
C24 C 0.8778(6) 0.8137(6) -0.1626(9) 0.117(3) Uani 0.60 1 d PDU B 1
H24A H 0.8289 0.8146 -0.1686 0.175 Uiso 0.60 1 calc PR B 1
H24B H 0.8979 0.8138 -0.2269 0.175 Uiso 0.60 1 calc PR B 1
H24C H 0.8928 0.8533 -0.1270 0.175 Uiso 0.60 1 calc PR B 1
C23' C 0.8526(12) 0.7858(13) -0.1024(14) 0.111(2) Uani 0.25 1 d PDU B 2
H23C H 0.8078 0.7742 -0.1277 0.133 Uiso 0.25 1 calc PR B 2
H23D H 0.8535 0.8346 -0.0894 0.133 Uiso 0.25 1 calc PR B 2
C24' C 0.9051(9) 0.7686(11) -0.1758(14) 0.120(3) Uani 0.40 1 d PDU B 2
H24D H 0.9425 0.8001 -0.1704 0.181 Uiso 0.40 1 calc PR B 2
H24E H 0.8857 0.7714 -0.2405 0.181 Uiso 0.40 1 calc PR B 2
H24F H 0.9213 0.7230 -0.1643 0.181 Uiso 0.40 1 calc PR B 2
C25 C 0.82378(16) 0.84226(16) 0.4193(3) 0.0423(7) Uani 1 1 d . . .
C26 C 0.8497(2) 0.88011(18) 0.5133(3) 0.0525(9) Uani 1 1 d . . .
C27 C 0.8065(2) 0.8869(2) 0.5937(3) 0.0628(11) Uani 1 1 d . . .
H27 H 0.7636 0.8664 0.5914 0.075 Uiso 1 1 calc R . .
C28 C 0.8243(3) 0.9220(3) 0.6745(4) 0.0872(15) Uani 1 1 d . . .
H28 H 0.7934 0.9255 0.7262 0.105 Uiso 1 1 calc R . .
C29 C 0.8874(3) 0.9528(3) 0.6828(4) 0.0952(17) Uani 1 1 d . . .
H29 H 0.8997 0.9758 0.7400 0.114 Uiso 1 1 calc R . .
C30 C 0.9316(3) 0.9490(2) 0.6048(5) 0.0917(16) Uani 1 1 d . . .
H30 H 0.9737 0.9710 0.6075 0.110 Uiso 1 1 calc R . .
C31 C 0.9130(2) 0.9118(2) 0.5210(3) 0.0616(10) Uani 1 1 d . . .
H31 H 0.9438 0.9082 0.4692 0.074 Uiso 1 1 calc R . .
C32 C 0.75935(16) 0.88342(16) 0.3929(3) 0.0418(8) Uani 1 1 d . . .
C33 C 0.7642(2) 0.95148(19) 0.3696(3) 0.0572(10) Uani 1 1 d . . .
H33 H 0.8071 0.9715 0.3639 0.069 Uiso 1 1 calc R . .
C34 C 0.7059(2) 0.9913(2) 0.3545(4) 0.0711(12) Uani 1 1 d . . .
H34 H 0.7105 1.0369 0.3366 0.085 Uiso 1 1 calc R . .
C35 C 0.6422(2) 0.9635(2) 0.3656(4) 0.0730(12) Uani 1 1 d . . .
H35 H 0.6034 0.9904 0.3576 0.088 Uiso 1 1 calc R . .
C36 C 0.6365(2) 0.8954(2) 0.3888(3) 0.0627(11) Uani 1 1 d . . .
H36 H 0.5935 0.8757 0.3957 0.075 Uiso 1 1 calc R . .
C37 C 0.69420(18) 0.85658(18) 0.4017(3) 0.0512(9) Uani 1 1 d . . .
H37 H 0.6893 0.8105 0.4170 0.061 Uiso 1 1 calc R . .
C38 C 0.88009(16) 0.84431(16) 0.3394(3) 0.0393(7) Uani 1 1 d . . .
C39 C 0.87530(19) 0.87839(19) 0.2535(3) 0.0528(9) Uani 1 1 d . . .
H39 H 0.8344 0.8998 0.2373 0.063 Uiso 1 1 calc R . .
C40 C 0.93104(19) 0.8824(2) 0.1870(3) 0.0608(10) Uani 1 1 d . . .
H40 H 0.9260 0.9051 0.1275 0.073 Uiso 1 1 calc R . .
C41 C 0.9908(2) 0.8535(2) 0.2100(3) 0.0669(11) Uani 1 1 d . . .
H41 H 1.0283 0.8582 0.1686 0.080 Uiso 1 1 calc R . .
C42 C 0.99612(19) 0.8158(2) 0.2977(3) 0.0602(11) Uani 1 1 d . . .
H42 H 1.0370 0.7942 0.3135 0.072 Uiso 1 1 calc R . .
C43 C 0.94206(17) 0.81091(18) 0.3591(3) 0.0494(9) Uani 1 1 d . . .
H43 H 0.9460 0.7847 0.4158 0.059 Uiso 1 1 calc R . .
C44 C 0.5888(2) 0.7607(3) 0.2240(4) 0.0842(14) Uani 1 1 d . . .
H44A H 0.5633 0.7193 0.2141 0.126 Uiso 1 1 calc R . .
H44B H 0.5582 0.7968 0.2423 0.126 Uiso 1 1 calc R . .
H44C H 0.6217 0.7538 0.2754 0.126 Uiso 1 1 calc R . .
C45 C 0.6885(2) 0.8604(2) 0.1276(4) 0.0766(13) Uani 1 1 d . . .
H45A H 0.7225 0.8503 0.1765 0.115 Uiso 1 1 calc R . .
H45B H 0.6608 0.8979 0.1494 0.115 Uiso 1 1 calc R . .
H45C H 0.7106 0.8723 0.0670 0.115 Uiso 1 1 calc R . .
C46 C 0.5622(3) 0.8141(4) 0.0244(5) 0.125(2) Uani 1 1 d . . .
H46A H 0.5802 0.8455 -0.0232 0.188 Uiso 1 1 calc R . .
H46B H 0.5277 0.8364 0.0627 0.188 Uiso 1 1 calc R . .
H46C H 0.5427 0.7755 -0.0089 0.188 Uiso 1 1 calc R . .
C47 C 0.6678(4) 0.7355(4) -0.1490(5) 0.136(3) Uani 1 1 d . . .
H47A H 0.6306 0.7673 -0.1458 0.205 Uiso 1 1 calc R . .
H47B H 0.6647 0.7096 -0.2087 0.205 Uiso 1 1 calc R . .
H47C H 0.7103 0.7599 -0.1478 0.205 Uiso 1 1 calc R . .
C48 C 0.7232(3) 0.6082(3) -0.0782(5) 0.110(2) Uani 1 1 d . . .
H48A H 0.7655 0.6138 -0.0435 0.165 Uiso 1 1 calc R . .
H48B H 0.7314 0.6104 -0.1477 0.165 Uiso 1 1 calc R . .
H48C H 0.7036 0.5647 -0.0620 0.165 Uiso 1 1 calc R . .
C49 C 0.5787(4) 0.6337(4) -0.0407(7) 0.154(3) Uani 1 1 d . . .
H49A H 0.5833 0.5893 -0.0113 0.231 Uiso 1 1 calc R . .
H49B H 0.5622 0.6290 -0.1067 0.231 Uiso 1 1 calc R . .
H49C H 0.5471 0.6605 -0.0031 0.231 Uiso 1 1 calc R . .

loop_
_atom_site_aniso_label
_atom_site_aniso_U_11
_atom_site_aniso_U_22
_atom_site_aniso_U_33
_atom_site_aniso_U_23
_atom_site_aniso_U_13
_atom_site_aniso_U_12
Zn1 0.0559(3) 0.0481(2) 0.0403(2) -0.0011(2) -0.0036(2) -0.0069(2)
Si1 0.0531(6) 0.0754(8) 0.0607(7) 0.0036(6) -0.0106(6) 0.0005(6)
Si2 0.0967(10) 0.0856(9) 0.0622(8) -0.0100(7) -0.0287(7) -0.0133(8)
N1 0.0587(19) 0.0412(16) 0.053(2) -0.0013(14) -0.0023(15) -0.0084(14)
N2 0.066(2) 0.0565(19) 0.045(2) -0.0085(14) 0.0097(15) -0.0079(15)
N3 0.060(2) 0.0612(19) 0.049(2) 0.0001(16) -0.0102(16) -0.0087(15)
O1 0.0572(15) 0.0398(13) 0.0367(14) -0.0012(10) -0.0041(11) 0.0023(10)
C1 0.0366(17) 0.0446(19) 0.0387(19) 0.0037(15) 0.0049(14) 0.0037(14)
C2 0.0365(18) 0.0435(19) 0.043(2) 0.0006(15) 0.0057(14) 0.0028(14)
C3 0.046(2) 0.053(2) 0.041(2) 0.0001(17) -0.0008(16) 0.0001(16)
C4 0.052(2) 0.059(2) 0.041(2) 0.0089(18) 0.0033(17) 0.0037(17)
C5 0.049(2) 0.047(2) 0.055(2) 0.0125(18) 0.0105(18) 0.0010(16)
C6 0.0466(19) 0.0440(19) 0.045(2) 0.0066(16) 0.0075(16) -0.0011(15)
C7 0.063(2) 0.042(2) 0.057(3) 0.0031(18) 0.0050(19) -0.0088(17)
C8 0.070(3) 0.042(2) 0.065(3) -0.0051(19) 0.000(2) 0.0006(18)
C9 0.071(3) 0.057(2) 0.060(3) -0.020(2) 0.003(2) 0.0016(19)
C10 0.083(3) 0.077(3) 0.085(3) -0.017(3) 0.014(3) 0.010(2)
C11 0.060(3) 0.100(4) 0.110(4) -0.015(3) -0.004(3) 0.006(3)
C12 0.056(2) 0.073(3) 0.055(2) -0.016(2) 0.0030(19) -0.005(2)
C13 0.083(3) 0.080(3) 0.056(3) 0.024(2) -0.003(3) -0.006(2)
C14 0.088(3) 0.057(2) 0.065(3) -0.003(2) -0.007(2) -0.020(2)
C15 0.074(3) 0.054(2) 0.074(3) -0.013(2) 0.000(2) -0.0252(18)
C16 0.094(4) 0.092(4) 0.154(6) -0.016(4) 0.011(4) -0.035(3)
C17 0.121(5) 0.106(5) 0.220(9) -0.034(6) 0.078(6) -0.058(5)
C18 0.187(8) 0.100(5) 0.114(5) -0.013(4) 0.047(6) -0.083(5)
C19 0.143(5) 0.050(3) 0.108(5) 0.004(3) 0.012(4) -0.028(3)
C20 0.095(3) 0.054(2) 0.082(3) -0.015(2) 0.014(3) -0.024(2)
C21 0.099(4) 0.107(4) 0.057(3) -0.024(3) 0.020(3) -0.026(3)
C22 0.120(4) 0.118(4) 0.072(3) 0.032(3) -0.002(3) -0.018(3)
C23 0.125(4) 0.119(4) 0.083(4) 0.033(3) 0.000(4) -0.013(3)
C24 0.136(6) 0.113(6) 0.100(5) 0.025(5) 0.009(5) -0.005(5)
C23' 0.127(5) 0.121(5) 0.085(4) 0.030(4) 0.003(4) -0.011(4)
C24' 0.139(7) 0.131(7) 0.091(6) 0.021(6) 0.002(6) -0.011(6)
C25 0.0457(18) 0.0450(18) 0.0364(19) -0.0063(16) -0.0010(16) -0.0012(14)
C26 0.065(2) 0.046(2) 0.046(2) -0.0058(17) -0.0088(19) 0.0037(18)
C27 0.072(3) 0.071(3) 0.046(3) -0.009(2) 0.000(2) 0.011(2)
C28 0.102(4) 0.100(4) 0.059(3) -0.030(3) -0.005(3) 0.021(3)
C29 0.130(5) 0.098(4) 0.057(3) -0.028(3) -0.016(3) 0.004(4)
C30 0.110(4) 0.074(3) 0.091(4) -0.010(3) -0.036(4) -0.017(3)
C31 0.066(3) 0.061(2) 0.057(3) -0.008(2) -0.009(2) -0.009(2)
C32 0.0431(18) 0.0404(18) 0.042(2) -0.0061(15) 0.0011(15) 0.0021(14)
C33 0.057(2) 0.053(2) 0.062(3) -0.0048(19) 0.0070(19) 0.0025(18)
C34 0.088(3) 0.052(2) 0.073(3) 0.003(2) 0.008(3) 0.023(2)
C35 0.059(3) 0.072(3) 0.087(3) 0.002(2) 0.005(2) 0.021(2)
C36 0.047(2) 0.069(3) 0.072(3) 0.002(2) 0.007(2) 0.0124(19)
C37 0.055(2) 0.0480(19) 0.050(2) -0.0005(19) 0.0080(19) 0.0042(16)
C38 0.0412(18) 0.0370(17) 0.040(2) -0.0045(15) -0.0021(15) -0.0074(14)
C39 0.050(2) 0.057(2) 0.051(2) 0.0037(19) -0.0022(18) 0.0023(17)
C40 0.055(2) 0.078(3) 0.049(3) 0.013(2) 0.0069(18) -0.004(2)
C41 0.053(2) 0.084(3) 0.064(3) -0.002(2) 0.015(2) -0.010(2)
C42 0.041(2) 0.074(3) 0.065(3) -0.004(2) -0.008(2) 0.0000(18)
C43 0.046(2) 0.051(2) 0.052(2) -0.0037(18) 0.0021(18) 0.0003(16)
C44 0.062(3) 0.102(4) 0.088(4) -0.007(3) 0.008(3) -0.016(3)
C45 0.090(3) 0.065(3) 0.075(3) 0.009(2) -0.001(2) 0.001(2)
C46 0.096(4) 0.150(6) 0.129(6) 0.009(5) -0.050(4) 0.038(4)
C47 0.210(8) 0.136(6) 0.064(4) -0.002(4) -0.029(4) 0.039(5)
C48 0.178(6) 0.085(3) 0.068(4) -0.026(3) -0.019(4) 0.004(4)
C49 0.118(5) 0.176(7) 0.168(8) -0.038(6) -0.040(5) -0.057(5)

loop_
_atom_type_symbol
_atom_type_description
_atom_type_scat_dispersion_real
_atom_type_scat_dispersion_imag
_atom_type_scat_source
C C 0.0033 0.0016 'International Tables Vol C Tables 4.2.6.8 and 6.1.1.4'
H H 0.0000 0.0000 'International Tables Vol C Tables 4.2.6.8 and 6.1.1.4'
N N 0.0061 0.0033 'International Tables Vol C Tables 4.2.6.8 and 6.1.1.4'
O O 0.0106 0.0060 'International Tables Vol C Tables 4.2.6.8 and 6.1.1.4'
Si Si 0.0817 0.0704 'International Tables Vol C Tables 4.2.6.8 and 6.1.1.4'
Zn Zn 0.2839 1.4301 'International Tables Vol C Tables 4.2.6.8 and 6.1.1.4'

loop_
_geom_angle_atom_site_label_1
_geom_angle_atom_site_label_2
_geom_angle_atom_site_label_3
_geom_angle
N3 Zn1 O1 119.37(12)
N3 Zn1 N2 127.10(13)
O1 Zn1 N2 103.70(11)
N3 Zn1 N1 116.68(12)
O1 Zn1 N1 97.41(11)
N2 Zn1 N1 83.89(12)
N3 Si1 C45 110.33(19)
N3 Si1 C44 110.7(2)
C45 Si1 C44 110.5(2)
N3 Si1 C46 116.1(3)
C45 Si1 C46 105.2(3)
C44 Si1 C46 103.7(3)
N3 Si2 C48 115.0(2)
N3 Si2 C47 112.9(2)
C48 Si2 C47 102.5(3)
N3 Si2 C49 112.7(3)
C48 Si2 C49 103.6(3)
C47 Si2 C49 109.3(4)
C8 N1 C14 113.5(3)
C8 N1 C7 111.4(3)
C14 N1 C7 110.4(3)
C8 N1 Zn1 106.2(2)
C14 N1 Zn1 111.9(2)
C7 N1 Zn1 102.9(2)
C21 N2 C12 108.4(3)
C21 N2 C9 111.5(3)
C12 N2 C9 103.0(3)
C21 N2 Zn1 114.1(3)
C12 N2 Zn1 112.7(2)
C9 N2 Zn1 106.6(2)
Si2 N3 Si1 121.3(2)
Si2 N3 Zn1 128.2(2)
Si1 N3 Zn1 110.51(17)
C1 O1 Zn1 125.5(2)
O1 C1 C6 120.9(3)
O1 C1 C2 121.4(3)
C6 C1 C2 117.7(3)
C3 C2 C1 117.5(3)
C3 C2 C25 122.3(3)
C1 C2 C25 120.2(3)
C4 C3 C2 125.0(3)
C4 C3 H3 117.5
C2 C3 H3 117.5
C5 C4 C3 116.5(3)
C5 C4 C13 121.4(4)
C3 C4 C13 122.0(4)
C4 C5 C6 122.8(3)
C4 C5 H5 118.6
C6 C5 H5 118.6
C5 C6 C1 120.2(3)
C5 C6 C7 118.5(3)
C1 C6 C7 121.0(3)
C6 C7 N1 117.0(3)
C6 C7 H7A 108.0
N1 C7 H7A 108.0
C6 C7 H7B 108.0
N1 C7 H7B 108.0
H7A C7 H7B 107.3
N1 C8 C9 112.0(3)
N1 C8 H8A 109.2
C9 C8 H8A 109.2
N1 C8 H8B 109.2
C9 C8 H8B 109.2
H8A C8 H8B 107.9
N2 C9 C8 110.3(3)
N2 C9 C10 106.0(3)
C8 C9 C10 110.9(4)
N2 C9 H9 109.9
C8 C9 H9 109.9
C10 C9 H9 109.9
C9 C10 C11 103.2(3)
C9 C10 H10A 111.1
C11 C10 H10A 111.1
C9 C10 H10B 111.1
C11 C10 H10B 111.1
H10A C10 H10B 109.1
C12 C11 C10 105.8(3)
C12 C11 H11A 110.6
C10 C11 H11A 110.6
C12 C11 H11B 110.6
C10 C11 H11B 110.6
H11A C11 H11B 108.7
N2 C12 C11 106.2(3)
N2 C12 H12A 110.5
C11 C12 H12A 110.5
N2 C12 H12B 110.5
C11 C12 H12B 110.5
H12A C12 H12B 108.7
C4 C13 H13A 109.5
C4 C13 H13B 109.5
H13A C13 H13B 109.5
C4 C13 H13C 109.5
H13A C13 H13C 109.5
H13B C13 H13C 109.5
C15 C14 N1 116.7(4)
C15 C14 H14A 108.1
N1 C14 H14A 108.1
C15 C14 H14B 108.1
N1 C14 H14B 108.1
H14A C14 H14B 107.3
C20 C15 C16 117.4(5)
C20 C15 C14 122.9(4)
C16 C15 C14 119.7(5)
C17 C16 C15 119.1(6)
C17 C16 H16 120.5
C15 C16 H16 120.5
C18 C17 C16 121.3(7)
C18 C17 H17 119.3
C16 C17 H17 119.3
C17 C18 C19 121.3(6)
C17 C18 H18 119.4
C19 C18 H18 119.4
C18 C19 C20 118.1(6)
C18 C19 H19 120.9
C20 C19 H19 120.9
C15 C20 C19 122.8(5)
C15 C20 H20 118.6
C19 C20 H20 118.6
N2 C21 C22 115.3(4)
N2 C21 H21A 108.5
C22 C21 H21A 108.5
N2 C21 H21B 108.5
C22 C21 H21B 108.5
H21A C21 H21B 107.5
C21 C22 C23 104.4(5)
C21 C22 C23' 138.7(11)
C23 C22 C23' 44.0(8)
C21 C22 H22A 110.9
C23 C22 H22A 110.9
C23' C22 H22A 106.4
C21 C22 H22B 110.9
C23 C22 H22B 110.9
C23' C22 H22B 71.7
H22A C22 H22B 108.9
C21 C22 H22C 100.7
C23 C22 H22C 98.2
C23' C22 H22C 108.6
H22A C22 H22C 20.1
H22B C22 H22C 128.9
C21 C22 H22D 101.5
C23 C22 H22D 142.6
C23' C22 H22D 99.4
H22A C22 H22D 83.8
H22B C22 H22D 33.3
H22C C22 H22D 103.0
C24 C23 C22 111.3(8)
C24 C23 H23A 109.4
C22 C23 H23A 109.4
C24 C23 H23B 109.4
C22 C23 H23B 109.4
H23A C23 H23B 108.0
C24' C23' C22 110.0(16)
C24' C23' H23C 109.7
C22 C23' H23C 109.7
C24' C23' H23D 109.7
C22 C23' H23D 109.7
H23C C23' H23D 108.2
C23' C24' H24D 109.5
C23' C24' H24E 109.5
H24D C24' H24E 109.5
C23' C24' H24F 109.5
H24D C24' H24F 109.5
H24E C24' H24F 109.5
C32 C25 C2 112.8(3)
C32 C25 C38 114.0(3)
C2 C25 C38 107.5(3)
C32 C25 C26 102.0(3)
C2 C25 C26 111.2(3)
C38 C25 C26 109.3(3)
C27 C26 C31 116.2(4)
C27 C26 C25 119.5(3)
C31 C26 C25 124.2(3)
C28 C27 C26 122.3(5)
C28 C27 H27 118.8
C26 C27 H27 118.8
C27 C28 C29 121.6(5)
C27 C28 H28 119.2
C29 C28 H28 119.2
C30 C29 C28 118.5(5)
C30 C29 H29 120.7
C28 C29 H29 120.7
C29 C30 C31 119.6(5)
C29 C30 H30 120.2
C31 C30 H30 120.2
C26 C31 C30 121.7(5)
C26 C31 H31 119.2
C30 C31 H31 119.2
C33 C32 C37 116.8(3)
C33 C32 C25 120.4(3)
C37 C32 C25 122.4(3)
C32 C33 C34 121.3(4)
C32 C33 H33 119.3
C34 C33 H33 119.3
C35 C34 C33 120.4(4)
C35 C34 H34 119.8
C33 C34 H34 119.8
C34 C35 C36 119.0(4)
C34 C35 H35 120.5
C36 C35 H35 120.5
C37 C36 C35 120.0(4)
C37 C36 H36 120.0
C35 C36 H36 120.0
C36 C37 C32 122.4(3)
C36 C37 H37 118.8
C32 C37 H37 118.8
C39 C38 C43 117.1(3)
C39 C38 C25 124.8(3)
C43 C38 C25 118.0(3)
C38 C39 C40 121.7(3)
C38 C39 H39 119.1
C40 C39 H39 119.1
C41 C40 C39 120.1(4)
C41 C40 H40 120.0
C39 C40 H40 120.0
C40 C41 C42 119.0(4)
C40 C41 H41 120.5
C42 C41 H41 120.5
C43 C42 C41 120.2(4)
C43 C42 H42 119.9
C41 C42 H42 119.9
C42 C43 C38 121.7(4)
C42 C43 H43 119.2
C38 C43 H43 119.2
Si1 C44 H44A 109.5
Si1 C44 H44B 109.5
H44A C44 H44B 109.5
Si1 C44 H44C 109.5
H44A C44 H44C 109.5
H44B C44 H44C 109.5
Si1 C45 H45A 109.5
Si1 C45 H45B 109.5
H45A C45 H45B 109.5
Si1 C45 H45C 109.5
H45A C45 H45C 109.5
H45B C45 H45C 109.5
Si1 C46 H46A 109.5
Si1 C46 H46B 109.5
H46A C46 H46B 109.5
Si1 C46 H46C 109.5
H46A C46 H46C 109.5
H46B C46 H46C 109.5
Si2 C47 H47A 109.5
Si2 C47 H47B 109.5
H47A C47 H47B 109.5
Si2 C47 H47C 109.5
H47A C47 H47C 109.5
H47B C47 H47C 109.5
Si2 C48 H48A 109.5
Si2 C48 H48B 109.5
H48A C48 H48B 109.5
Si2 C48 H48C 109.5
H48A C48 H48C 109.5
H48B C48 H48C 109.5
Si2 C49 H49A 109.5
Si2 C49 H49B 109.5
H49A C49 H49B 109.5
Si2 C49 H49C 109.5
H49A C49 H49C 109.5
H49B C49 H49C 109.5

loop_
_geom_bond_atom_site_label_1
_geom_bond_atom_site_label_2
_geom_bond_distance
Zn1 N3 1.941(3)
Zn1 O1 1.962(2)
Zn1 N2 2.137(3)
Zn1 N1 2.145(3)
Si1 N3 1.734(4)
Si1 C45 1.859(5)
Si1 C44 1.861(5)
Si1 C46 1.899(5)
Si2 N3 1.696(3)
Si2 C48 1.847(6)
Si2 C47 1.850(7)
Si2 C49 1.865(6)
N1 C8 1.474(5)
N1 C14 1.488(5)
N1 C7 1.500(5)
N2 C21 1.473(6)
N2 C12 1.480(5)
N2 C9 1.487(5)
O1 C1 1.324(4)
C1 C6 1.422(5)
C1 C2 1.431(5)
C2 C3 1.384(5)
C2 C25 1.544(4)
C3 C4 1.384(5)
C3 H3 0.9300
C4 C5 1.364(5)
C4 C13 1.506(6)
C5 C6 1.387(5)
C5 H5 0.9300
C6 C7 1.480(5)
C7 H7A 0.9700
C7 H7B 0.9700
C8 C9 1.514(6)
C8 H8A 0.9700
C8 H8B 0.9700
C9 C10 1.540(6)
C9 H9 0.9800
C10 C11 1.547(6)
C10 H10A 0.9700
C10 H10B 0.9700
C11 C12 1.532(6)
C11 H11A 0.9700
C11 H11B 0.9700
C12 H12A 0.9700
C12 H12B 0.9700
C13 H13A 0.9600
C13 H13B 0.9600
C13 H13C 0.9600
C14 C15 1.489(6)
C14 H14A 0.9700
C14 H14B 0.9700
C15 C20 1.363(6)
C15 C16 1.403(7)
C16 C17 1.370(10)
C16 H16 0.9300
C17 C18 1.332(10)
C17 H17 0.9300
C18 C19 1.358(9)
C18 H18 0.9300
C19 C20 1.367(7)
C19 H19 0.9300
C20 H20 0.9300
C21 C22 1.487(7)
C21 H21A 0.9700
C21 H21B 0.9700
C22 C23 1.547(9)
C22 C23' 1.573(16)
C22 H22A 0.9700
C22 H22B 0.9700
C22 H22C 0.9499
C22 H22D 0.9712
C23 C24 1.535(11)
C23 H23A 0.9700
C23 H23B 0.9700
C24 H24A 0.9600
C24 H24B 0.9600
C24 H24C 0.9600
C23' C24' 1.471(18)
C23' H23C 0.9700
C23' H23D 0.9700
C24' H24D 0.9600
C24' H24E 0.9600
C24' H24F 0.9600
C25 C32 1.539(5)
C25 C38 1.548(5)
C25 C26 1.562(5)
C26 C27 1.389(6)
C26 C31 1.391(5)
C27 C28 1.343(6)
C27 H27 0.9300
C28 C29 1.379(8)
C28 H28 0.9300
C29 C30 1.371(8)
C29 H29 0.9300
C30 C31 1.401(6)
C30 H30 0.9300
C31 H31 0.9300
C32 C33 1.373(5)
C32 C37 1.385(5)
C33 C34 1.396(5)
C33 H33 0.9300
C34 C35 1.369(6)
C34 H34 0.9300
C35 C36 1.374(6)
C35 H35 0.9300
C36 C37 1.374(5)
C36 H36 0.9300
C37 H37 0.9300
C38 C39 1.350(5)
C38 C43 1.404(5)
C39 C40 1.419(5)
C39 H39 0.9300
C40 C41 1.336(6)
C40 H40 0.9300
C41 C42 1.406(6)
C41 H41 0.9300
C42 C43 1.352(5)
C42 H42 0.9300
C43 H43 0.9300
C44 H44A 0.9600
C44 H44B 0.9600
C44 H44C 0.9600
C45 H45A 0.9600
C45 H45B 0.9600
C45 H45C 0.9600
C46 H46A 0.9600
C46 H46B 0.9600
C46 H46C 0.9600
C47 H47A 0.9600
C47 H47B 0.9600
C47 H47C 0.9600
C48 H48A 0.9600
C48 H48B 0.9600
C48 H48C 0.9600
C49 H49A 0.9600
C49 H49B 0.9600
C49 H49C 0.9600

loop_
_geom_torsion_atom_site_label_1
_geom_torsion_atom_site_label_2
_geom_torsion_atom_site_label_3
_geom_torsion_atom_site_label_4
_geom_torsion
N3 Zn1 N1 C8 140.7(2)
O1 Zn1 N1 C8 -91.0(2)
N2 Zn1 N1 C8 12.1(2)
N3 Zn1 N1 C14 16.4(3)
O1 Zn1 N1 C14 144.6(3)
N2 Zn1 N1 C14 -112.3(3)
N3 Zn1 N1 C7 -102.1(2)
O1 Zn1 N1 C7 26.1(2)
N2 Zn1 N1 C7 129.2(2)
N3 Zn1 N2 C21 19.0(3)
O1 Zn1 N2 C21 -125.8(3)
N1 Zn1 N2 C21 138.1(3)
N3 Zn1 N2 C12 143.3(3)
O1 Zn1 N2 C12 -1.5(3)
N1 Zn1 N2 C12 -97.7(3)
N3 Zn1 N2 C9 -104.5(3)
O1 Zn1 N2 C9 110.7(2)
N1 Zn1 N2 C9 14.6(2)
C48 Si2 N3 Si1 177.5(3)
C47 Si2 N3 Si1 60.4(4)
C49 Si2 N3 Si1 -64.1(4)
C48 Si2 N3 Zn1 -5.9(4)
C47 Si2 N3 Zn1 -123.1(3)
C49 Si2 N3 Zn1 112.5(4)
C45 Si1 N3 Si2 -122.5(2)
C44 Si1 N3 Si2 114.8(3)
C46 Si1 N3 Si2 -3.0(4)
C45 Si1 N3 Zn1 60.4(2)
C44 Si1 N3 Zn1 -62.3(2)
C46 Si1 N3 Zn1 179.9(3)
O1 Zn1 N3 Si2 179.20(18)
N2 Zn1 N3 Si2 39.2(3)
N1 Zn1 N3 Si2 -64.2(3)
O1 Zn1 N3 Si1 -3.9(2)
N2 Zn1 N3 Si1 -143.96(15)
N1 Zn1 N3 Si1 112.70(17)
N3 Zn1 O1 C1 140.6(2)
N2 Zn1 O1 C1 -71.2(3)
N1 Zn1 O1 C1 14.3(3)
Zn1 O1 C1 C6 -24.9(4)
Zn1 O1 C1 C2 156.9(2)
O1 C1 C2 C3 -176.0(3)
C6 C1 C2 C3 5.7(4)
O1 C1 C2 C25 2.6(4)
C6 C1 C2 C25 -175.7(3)
C1 C2 C3 C4 -2.2(5)
C25 C2 C3 C4 179.2(3)
C2 C3 C4 C5 -1.5(5)
C2 C3 C4 C13 -179.1(4)
C3 C4 C5 C6 1.6(5)
C13 C4 C5 C6 179.2(4)
C4 C5 C6 C1 2.1(5)
C4 C5 C6 C7 -171.5(3)
O1 C1 C6 C5 175.9(3)
C2 C1 C6 C5 -5.8(4)
O1 C1 C6 C7 -10.7(5)
C2 C1 C6 C7 167.6(3)
C5 C6 C7 N1 -121.4(4)
C1 C6 C7 N1 65.1(4)
C8 N1 C7 C6 49.6(4)
C14 N1 C7 C6 176.7(3)
Zn1 N1 C7 C6 -63.8(3)
C14 N1 C8 C9 86.0(4)
C7 N1 C8 C9 -148.6(3)
Zn1 N1 C8 C9 -37.4(3)
C21 N2 C9 C8 -163.8(4)
C12 N2 C9 C8 80.1(4)
Zn1 N2 C9 C8 -38.7(4)
C21 N2 C9 C10 76.1(5)
C12 N2 C9 C10 -40.0(4)
Zn1 N2 C9 C10 -158.8(3)
N1 C8 C9 N2 53.2(4)
N1 C8 C9 C10 170.3(3)
N2 C9 C10 C11 27.7(5)
C8 C9 C10 C11 -92.0(4)
C9 C10 C11 C12 -5.2(5)
C21 N2 C12 C11 -82.0(5)
C9 N2 C12 C11 36.3(4)
Zn1 N2 C12 C11 150.7(3)
C10 C11 C12 N2 -19.0(5)
C8 N1 C14 C15 78.9(5)
C7 N1 C14 C15 -47.0(5)
Zn1 N1 C14 C15 -160.9(3)
N1 C14 C15 C20 -81.4(6)
N1 C14 C15 C16 95.6(6)
C20 C15 C16 C17 -0.5(9)
C14 C15 C16 C17 -177.7(6)
C15 C16 C17 C18 2.2(12)
C16 C17 C18 C19 -1.1(13)
C17 C18 C19 C20 -1.6(11)
C16 C15 C20 C19 -2.3(7)
C14 C15 C20 C19 174.8(5)
C18 C19 C20 C15 3.4(8)
C12 N2 C21 C22 -78.1(5)
C9 N2 C21 C22 169.2(4)
Zn1 N2 C21 C22 48.4(5)
N2 C21 C22 C23 176.2(5)
N2 C21 C22 C23' -150.1(14)
C21 C22 C23 C24 166.1(7)
C23' C22 C23 C24 17.9(16)
C21 C22 C23' C24' -53(3)
C23 C22 C23' C24' -2.2(12)
C3 C2 C25 C32 -121.9(3)
C1 C2 C25 C32 59.5(4)
C3 C2 C25 C38 111.6(3)
C1 C2 C25 C38 -66.9(3)
C3 C2 C25 C26 -8.0(4)
C1 C2 C25 C26 173.5(3)
C32 C25 C26 C27 56.7(4)
C2 C25 C26 C27 -63.9(4)
C38 C25 C26 C27 177.6(3)
C32 C25 C26 C31 -119.4(4)
C2 C25 C26 C31 120.0(4)
C38 C25 C26 C31 1.5(5)
C31 C26 C27 C28 0.1(6)
C25 C26 C27 C28 -176.4(4)
C26 C27 C28 C29 -0.8(8)
C27 C28 C29 C30 2.1(8)
C28 C29 C30 C31 -2.6(8)
C27 C26 C31 C30 -0.7(6)
C25 C26 C31 C30 175.5(4)
C29 C30 C31 C26 2.0(7)
C2 C25 C32 C33 -178.9(3)
C38 C25 C32 C33 -56.0(4)
C26 C25 C32 C33 61.7(4)
C2 C25 C32 C37 8.4(5)
C38 C25 C32 C37 131.3(3)
C26 C25 C32 C37 -111.0(4)
C37 C32 C33 C34 -0.8(6)
C25 C32 C33 C34 -173.9(4)
C32 C33 C34 C35 2.1(7)
C33 C34 C35 C36 -2.1(7)
C34 C35 C36 C37 0.9(7)
C35 C36 C37 C32 0.4(6)
C33 C32 C37 C36 -0.4(6)
C25 C32 C37 C36 172.6(4)
C32 C25 C38 C39 0.0(5)
C2 C25 C38 C39 125.8(3)
C26 C25 C38 C39 -113.4(4)
C32 C25 C38 C43 177.0(3)
C2 C25 C38 C43 -57.2(4)
C26 C25 C38 C43 63.6(4)
C43 C38 C39 C40 -2.1(5)
C25 C38 C39 C40 175.0(3)
C38 C39 C40 C41 -1.8(6)
C39 C40 C41 C42 3.8(6)
C40 C41 C42 C43 -2.1(6)
C41 C42 C43 C38 -1.9(6)
C39 C38 C43 C42 3.8(5)
C25 C38 C43 C42 -173.4(3)

loop_
_platon_squeeze_void_nr
_platon_squeeze_void_average_x
_platon_squeeze_void_average_y
_platon_squeeze_void_average_z
_platon_squeeze_void_volume
_platon_squeeze_void_count_electrons
_platon_squeeze_void_content
1 0.000 0.500 -0.019 578 94 ' '
2 0.500 1.000 -0.028 578 94 ' '
3 0.601 0.481 -0.072 25 1 ' '
4 0.519 0.601 0.178 25 1 ' '
5 0.283 0.444 0.235 6 0 ' '
6 0.399 0.519 0.428 25 1 ' '
7 0.556 0.283 0.485 6 0 ' '
8 0.481 0.399 0.678 25 1 ' '
9 0.717 0.556 0.735 6 0 ' '
10 0.444 0.717 0.985 5 0 ' '
